data_7049723
loop_
_publ_author_name
'Luo, Benlong'
'Xu, Li'

_publ_section_title
;
 POM-FLPs: [Mo]<sub>n</sub>-polyoxometalate bifunctional catalysis by
 [Mo]<sub>n</sub>-O<sub>m</sub> Lewis pairs frustrated by triangular
 Mo<sup>IV</sup>-Mo<sup>IV</sup> bonds.
;
_journal_issue 20
_journal_name_full 'Dalton transactions (Cambridge, England : 2003)'
_journal_page_first 6892
_journal_page_last 6898
_journal_paper_doi 10.1039/c9dt00983c
_journal_volume 48
_journal_year 2019
_chemical_formula_moiety 'C30 H34 Mo21 N6 O58,C5H6N,3(C2H6NH2),H2O,0.5(C2H6NH),H2O'
_chemical_formula_sum 'C42 H71.5 Mo21 N10.5 O60'
_chemical_formula_weight 3698.33
_space_group_crystal_system monoclinic
_space_group_IT_number 13
_space_group_name_Hall '-P 2yac'
_space_group_name_H-M_alt 'P 1 2/n 1'
_symmetry_space_group_name_Hall '-P 2yac'
_symmetry_space_group_name_H-M 'P 1 2/n 1'
_atom_sites_solution_hydrogens mixed
_audit_creation_method SHELXL-2016/6
_audit_update_record
;
2019-04-10 deposited with the CCDC.    2019-04-11 downloaded from the CCDC.
;
_cell_angle_alpha 90
_cell_angle_beta 91.746(3)
_cell_angle_gamma 90
_cell_formula_units_Z 2
_cell_length_a 16.212(2)
_cell_length_b 18.987(3)
_cell_length_c 16.985(2)
_cell_measurement_reflns_used 13387
_cell_measurement_temperature 293(2)
_cell_measurement_theta_max 27.5
_cell_measurement_theta_min 3.0
_cell_volume 5225.8(12)
_computing_cell_refinement 'CrystalClear-SM Expert 2.1 b45 (Rigaku, 2015)'
_computing_data_collection 'CrystalClear-SM Expert 2.1 b45 (Rigaku, 2015)'
_computing_data_reduction 'CrystalClear-SM Expert 2.1 b45 (Rigaku, 2015)'
_computing_molecular_graphics 'Bruker SHELXTL'
_computing_publication_material 'diamond 3.0'
_computing_structure_refinement 'SHELXL-2016/6 (Sheldrick, 2016)'
_computing_structure_solution 'Bruker SHELXTL'
_diffrn_ambient_temperature 293(2)
_diffrn_detector_area_resol_mean 5.8140
_diffrn_measured_fraction_theta_full 0.997
_diffrn_measured_fraction_theta_max 0.994
_diffrn_measurement_device_type 'Rigaku Pilatus 200K'
_diffrn_measurement_method CCD_Profile_fitting
_diffrn_radiation_type MoK\a
_diffrn_radiation_wavelength 0.71073
_diffrn_reflns_av_R_equivalents 0.0561
_diffrn_reflns_av_unetI/netI 0.0402
_diffrn_reflns_Laue_measured_fraction_full 0.997
_diffrn_reflns_Laue_measured_fraction_max 0.994
_diffrn_reflns_limit_h_max 21
_diffrn_reflns_limit_h_min -19
_diffrn_reflns_limit_k_max 24
_diffrn_reflns_limit_k_min -24
_diffrn_reflns_limit_l_max 21
_diffrn_reflns_limit_l_min -22
_diffrn_reflns_number 55318
_diffrn_reflns_point_group_measured_fraction_full 0.997
_diffrn_reflns_point_group_measured_fraction_max 0.994
_diffrn_reflns_theta_full 25.242
_diffrn_reflns_theta_max 27.516
_diffrn_reflns_theta_min 3.016
_diffrn_source 'Rotating Anode'
_exptl_absorpt_coefficient_mu 2.514
_exptl_absorpt_correction_T_max 1.000
_exptl_absorpt_correction_T_min 0.799
_exptl_absorpt_correction_type multi-scan
_exptl_absorpt_process_details 'Higashi, T. (1995). Program for Absorption Correction. Rigaku Corporation, Tokyo, Japan.'
_exptl_crystal_colour black
_exptl_crystal_density_diffrn 2.350
_exptl_crystal_description block
_exptl_crystal_F_000 3518
_exptl_crystal_size_max 0.16
_exptl_crystal_size_mid 0.14
_exptl_crystal_size_min 0.13
_refine_diff_density_max 1.444
_refine_diff_density_min -1.346
_refine_diff_density_rms 0.162
_refine_ls_extinction_method none
_refine_ls_goodness_of_fit_ref 1.084
_refine_ls_hydrogen_treatment mixed
_refine_ls_matrix_type full
_refine_ls_number_parameters 620
_refine_ls_number_reflns 11943
_refine_ls_number_restraints 42
_refine_ls_restrained_S_all 1.097
_refine_ls_R_factor_all 0.0544
_refine_ls_R_factor_gt 0.0403
_refine_ls_shift/su_max 0.002
_refine_ls_shift/su_mean 0.000
_refine_ls_structure_factor_coef Fsqd
_refine_ls_weighting_details 'w=1/[\s^2^(Fo^2^)+(0.0370P)^2^+32.3789P] where P=(Fo^2^+2Fc^2^)/3'
_refine_ls_weighting_scheme calc
_refine_ls_wR_factor_gt 0.0990
_refine_ls_wR_factor_ref 0.1035
_reflns_Friedel_coverage 0.000
_reflns_number_gt 9599
_reflns_number_total 11943
_reflns_threshold_expression 'I > 2\s(I)'
_cod_data_source_file c9dt00983c2.cif
_cod_data_source_block lbl-0414-mo21_sq2
_cod_depositor_comments
;
The following automatic conversions were performed:

'_exptl_absorpt_correction_type' value 'Multi-scan' changed to
'multi-scan' according to
/home/data/users/saulius/crontab/automatic-downloads/rss-feeds/RSC/lib/dictionaries/cif_core.dic
dictionary named 'cif_core.dic' version 2.4.2 from 2011-04-26.

Automatic conversion script
Id: cif_fix_values 4973 2017-02-22 13:04:09Z antanas 

 Adding full bibliography for 7049723--7049724.cif.
;
_cod_original_formula_sum 'C42 H71.50 Mo21 N10.50 O60'
_cod_database_code 7049723
_shelx_shelxl_version_number 2016/6
_shelx_space_group_comment
;
The symmetry employed for this shelxl refinement is uniquely defined
by the following loop, which should always be used as a source of
symmetry information in preference to the above space-group names.
They are only intended as comments.
;

loop_
_space_group_symop_operation_xyz
'x, y, z'
'-x+1/2, y, -z+1/2'
'-x, -y, -z'
'x-1/2, -y, z-1/2'

loop_
_atom_site_label
_atom_site_type_symbol
_atom_site_fract_x
_atom_site_fract_y
_atom_site_fract_z
_atom_site_U_iso_or_equiv
_atom_site_adp_type
_atom_site_occupancy
_atom_site_site_symmetry_order
_atom_site_calc_flag
_atom_site_refinement_flags_posn
_atom_site_refinement_flags_adp
_atom_site_refinement_flags_occupancy
_atom_site_disorder_assembly
_atom_site_disorder_group
Mo1 Mo 0.83509(4) 0.35650(3) 0.42740(3) 0.02666(12) Uani 1 1 d . . . . .
O1 O 0.8961(3) 0.3247(2) 0.5204(2) 0.0356(11) Uani 1 1 d . . . . .
Mo2 Mo 0.80050(4) 0.26626(3) 0.53003(3) 0.02667(12) Uani 1 1 d . . . . .
O2 O 0.7818(3) 0.4319(2) 0.4801(2) 0.0332(11) Uani 1 1 d . . . . .
Mo3 Mo 0.69828(4) 0.35959(3) 0.49099(3) 0.02665(12) Uani 1 1 d . . . . .
O3 O 0.7372(3) 0.3295(2) 0.5945(2) 0.0349(11) Uani 1 1 d . . . . .
Mo4 Mo 0.750000 0.23557(3) 0.250000 0.01771(14) Uani 1 2 d S T P . .
O4 O 0.7448(2) 0.2823(2) 0.4235(2) 0.0217(8) Uani 1 1 d . . . . .
Mo5 Mo 0.83898(4) 0.41164(3) 0.21173(3) 0.02581(12) Uani 1 1 d . . . . .
O5 O 0.8681(3) 0.1843(2) 0.4743(2) 0.0285(10) Uani 1 1 d . . . . .
Mo7 Mo 0.93195(3) 0.18133(3) 0.37159(3) 0.02461(12) Uani 1 1 d . . . . .
O7 O 0.7227(3) 0.1815(2) 0.5438(2) 0.0293(10) Uani 1 1 d . . . . .
Mo10 Mo 0.55139(3) 0.09690(3) 0.33074(3) 0.02497(12) Uani 1 1 d . . . . .
O10 O 0.7453(3) 0.0791(2) 0.4343(2) 0.0282(9) Uani 1 1 d . . . . .
O17 O 0.8715(3) 0.1800(2) 0.1035(2) 0.0218(8) Uani 1 1 d . . . . .
O16 O 0.9859(3) 0.2794(2) 0.1473(2) 0.0285(9) Uani 1 1 d . . . . .
H16 H 0.835(5) 0.149(4) 0.472(4) 0.04(2) Uiso 1 1 d . . . . .
Mo9 Mo 0.78519(3) 0.05636(3) 0.32413(3) 0.02221(11) Uani 1 1 d . . . . .
O9 O 0.6583(4) 0.0490(3) 0.5699(3) 0.0436(13) Uani 1 1 d . . . . .
O13 O 1.0275(3) 0.1730(3) 0.4109(3) 0.0397(12) Uani 1 1 d . . . . .
O19 O 1.0687(3) 0.2502(3) 0.0106(3) 0.0410(12) Uani 1 1 d . . . . .
O15 O 0.9385(3) 0.3827(2) 0.2525(2) 0.0297(10) Uani 1 1 d . . . . .
Mo8 Mo 0.97546(3) 0.23653(3) 0.05061(3) 0.02579(12) Uani 1 1 d . . . . .
O8 O 0.7845(3) 0.3926(2) 0.3168(2) 0.0270(9) Uani 1 1 d . . . . .
O18 O 0.8572(3) 0.3969(2) 0.1090(2) 0.0293(10) Uani 1 1 d . . . . .
Mo11 Mo 0.66225(3) 0.11130(3) 0.49860(3) 0.02513(12) Uani 1 1 d . . . . .
O11 O 0.8953(3) 0.0846(2) 0.3660(2) 0.0268(9) Uani 1 1 d . . . . .
O14 O 1.0690(3) 0.2895(3) 0.2932(3) 0.0394(11) Uani 1 1 d . . . . .
Mo6 Mo 0.97029(3) 0.27994(3) 0.26327(3) 0.02445(12) Uani 1 1 d . . . . .
N6 N 1.003(2) -0.0082(10) 0.4438(17) 0.148(12) Uani 0.5 1 d . . P A -1
H6A H 0.972424 0.026983 0.424206 0.177 Uiso 0.5 1 calc R U P A -1
H6B H 0.992617 -0.011055 0.494904 0.177 Uiso 0.5 1 calc R U P A -1
O6 O 0.9093(3) 0.2842(2) 0.3644(2) 0.0261(9) Uani 1 1 d . . . . .
O24 O 0.7931(3) -0.0314(2) 0.3340(3) 0.0353(11) Uani 1 1 d . . . . .
C24 C 1.088(2) 0.0114(14) 0.437(3) 0.22(3) Uani 0.5 1 d . . P . .
H24A H 1.104449 0.041804 0.480124 0.337 Uiso 0.5 1 calc R U P A .
H24B H 1.095667 0.035550 0.388218 0.337 Uiso 0.5 1 calc R U P . .
H24C H 1.122191 -0.030197 0.438757 0.337 Uiso 0.5 1 calc R U P . .
O23 O 0.5885(3) 0.0495(2) 0.4173(2) 0.0289(9) Uani 1 1 d . . . . .
C23 C 0.972(3) -0.076(2) 0.405(2) 0.170(15) Uani 0.5 1 d . U P . .
H23A H 0.932715 -0.097691 0.438645 0.254 Uiso 0.5 1 calc R U P A .
H23B H 1.017530 -0.106831 0.397905 0.254 Uiso 0.5 1 calc R U P . .
H23C H 0.945911 -0.064775 0.355324 0.254 Uiso 0.5 1 calc R U P . .
O22 O 0.4742(3) 0.1470(2) 0.3768(3) 0.0316(10) Uani 1 1 d . . . . .
O21 O 0.6696(3) 0.0755(2) 0.2830(2) 0.0231(8) Uani 1 1 d . . . . .
O20 O 0.9456(3) 0.1555(2) -0.0173(2) 0.0294(10) Uani 1 1 d . . . . .
O26 O 0.4991(3) 0.0346(3) 0.2779(3) 0.0409(12) Uani 1 1 d . . . . .
O25 O 0.9089(3) 0.2991(2) 0.0023(2) 0.0294(10) Uani 1 1 d . . . . .
O29 O 0.8426(3) 0.5006(2) 0.2178(3) 0.0407(12) Uani 1 1 d . . . . .
O28 O 0.6660(3) 0.2858(2) 0.2825(2) 0.0210(8) Uani 1 1 d . . . . .
O27 O 0.9486(3) 0.1760(2) 0.2562(2) 0.0255(9) Uani 1 1 d . . . . .
N3 N 0.6298(4) 0.4451(3) 0.5483(3) 0.0359(13) Uani 1 1 d . . . . .
N1 N 0.9382(5) 0.4319(3) 0.4142(3) 0.0459(17) Uani 1 1 d . . . . .
C3 C 0.6241(6) 0.5084(4) 0.5109(5) 0.053(2) Uani 1 1 d . . . . .
H3 H 0.648135 0.513206 0.462133 0.064 Uiso 1 1 calc R U . . .
C4 C 0.5900(6) 0.4378(5) 0.6155(5) 0.053(2) Uani 1 1 d . . . . .
H4 H 0.590624 0.394446 0.640908 0.064 Uiso 1 1 calc R U . . .
C2 C 1.0156(6) 0.4113(5) 0.4255(5) 0.061(3) Uani 1 1 d . . . . .
H2 H 1.025677 0.365621 0.443070 0.073 Uiso 1 1 calc R U . . .
C1 C 0.9233(7) 0.4976(4) 0.3892(5) 0.060(3) Uani 1 1 d . . . . .
H1 H 0.869084 0.512395 0.380448 0.072 Uiso 1 1 calc R U . . .
C7 C 0.5844(6) 0.5656(4) 0.5420(6) 0.061(2) Uani 1 1 d . . . . .
H7 H 0.584149 0.608815 0.516289 0.073 Uiso 1 1 calc R U . . .
C6 C 0.5454(7) 0.5573(5) 0.6118(6) 0.068(3) Uani 1 1 d . . . . .
H6 H 0.517479 0.594767 0.634124 0.081 Uiso 1 1 calc R U . . .
C5 C 0.5480(7) 0.4934(6) 0.6481(6) 0.075(3) Uani 1 1 d . . . . .
H5 H 0.521215 0.487140 0.695203 0.090 Uiso 1 1 calc R U . . .
C9 C 1.0679(11) 0.5219(8) 0.3880(6) 0.105(6) Uani 1 1 d . . . . .
H9 H 1.111544 0.552493 0.379466 0.126 Uiso 1 1 calc R U . . .
C8 C 0.9881(9) 0.5446(6) 0.3760(6) 0.081(4) Uani 1 1 d . . . . .
H8 H 0.977237 0.590433 0.359417 0.097 Uiso 1 1 calc R U . . .
C10 C 1.0831(7) 0.4552(7) 0.4123(6) 0.085(4) Uani 1 1 d . . . . .
H10 H 1.136854 0.439011 0.419910 0.102 Uiso 1 1 calc R U . . .
N4 N 0.5921(5) 0.9061(3) 0.4319(5) 0.069(2) Uani 1 1 d . . . . .
H4A H 0.548503 0.884845 0.451800 0.083 Uiso 1 1 calc R U . . .
H4B H 0.581930 0.952149 0.430567 0.083 Uiso 1 1 calc R U . . .
C16 C 0.6657(8) 0.8929(6) 0.4846(7) 0.082(3) Uani 1 1 d . . . . .
H16A H 0.672870 0.843052 0.491717 0.123 Uiso 1 1 calc R U . . .
H16B H 0.657661 0.914681 0.534827 0.123 Uiso 1 1 calc R U . . .
H16C H 0.713841 0.912322 0.461367 0.123 Uiso 1 1 calc R U . . .
C17 C 0.6033(8) 0.8806(6) 0.3510(7) 0.090(4) Uani 1 1 d . . . . .
H17A H 0.651582 0.901921 0.329974 0.135 Uiso 1 1 calc R U . . .
H17B H 0.555812 0.893008 0.318752 0.135 Uiso 1 1 calc R U . . .
H17C H 0.609654 0.830366 0.351567 0.135 Uiso 1 1 calc R U . . .
H18 H 0.830(5) 0.200(4) 0.118(4) 0.04(2) Uiso 1 1 d . . . . .
O12 O 0.7890(2) 0.17985(19) 0.3245(2) 0.0201(8) Uani 1 1 d . . . . .
N2 N 0.8584(3) 0.2315(3) 0.6448(3) 0.0470(14) Uani 1 1 d G U . . .
C11 C 0.8367(5) 0.1673(4) 0.6774(5) 0.130(4) Uani 1 1 d G U . . .
H11 H 0.804546 0.135582 0.648118 0.156 Uiso 1 1 calc R U . . .
C12 C 0.8629(7) 0.1504(5) 0.7538(5) 0.147(5) Uani 1 1 d G U . . .
H12 H 0.848308 0.107390 0.775567 0.176 Uiso 1 1 calc R U . . .
C13 C 0.9109(6) 0.1978(6) 0.7975(3) 0.134(5) Uani 1 1 d G U . . .
H13 H 0.928432 0.186460 0.848613 0.160 Uiso 1 1 calc R U . . .
C14 C 0.9327(6) 0.2620(5) 0.7649(4) 0.118(4) Uani 1 1 d G U . . .
H14 H 0.964794 0.293724 0.794211 0.142 Uiso 1 1 calc R U . . .
C15 C 0.9065(5) 0.2789(3) 0.6886(4) 0.111(4) Uani 1 1 d G U . . .
H15 H 0.921032 0.321918 0.666761 0.134 Uiso 1 1 calc R U . . .
N5 N 1.1654(12) 0.2720(11) 0.5118(11) 0.108(8) Uani 0.5 1 d G . P . .
C18 C 1.2349(11) 0.3128(12) 0.5285(13) 0.124(11) Uani 0.5 1 d G . P . .
H18A H 1.272355 0.321823 0.489373 0.148 Uiso 0.5 1 calc R U P . .
C19 C 1.2485(12) 0.3400(12) 0.6038(16) 0.121(11) Uani 0.5 1 d G . P . .
H19 H 1.294986 0.367333 0.614942 0.145 Uiso 0.5 1 calc R U P . .
C20 C 1.1925(18) 0.3265(16) 0.6623(11) 0.21(2) Uani 0.5 1 d G . P . .
H20 H 1.201550 0.344759 0.712593 0.250 Uiso 0.5 1 calc R U P . .
C21 C 1.1229(16) 0.2857(17) 0.6455(13) 0.24(3) Uani 0.5 1 d G . P . .
H21 H 1.085481 0.276675 0.684676 0.286 Uiso 0.5 1 calc R U P . .
C22 C 1.1094(11) 0.2585(11) 0.5703(16) 0.17(2) Uani 0.5 1 d G . P . .
H22 H 1.062849 0.231165 0.559108 0.204 Uiso 0.5 1 calc R U P . .
O30 O 0.750000 0.4037(10) 0.750000 0.161(7) Uani 1 2 d S T P . .

loop_
_atom_site_aniso_label
_atom_site_aniso_U_11
_atom_site_aniso_U_22
_atom_site_aniso_U_33
_atom_site_aniso_U_23
_atom_site_aniso_U_13
_atom_site_aniso_U_12
Mo1 0.0414(3) 0.0230(2) 0.0158(2) -0.00439(19) 0.0057(2) -0.0078(2)
O1 0.050(3) 0.040(3) 0.017(2) -0.0030(19) 0.000(2) -0.008(2)
Mo2 0.0389(3) 0.0276(3) 0.0136(2) -0.00042(19) 0.0021(2) -0.0023(2)
O2 0.058(3) 0.021(2) 0.021(2) -0.0063(17) 0.010(2) -0.007(2)
Mo3 0.0438(3) 0.0211(2) 0.0156(2) -0.00322(19) 0.0087(2) 0.0001(2)
O3 0.055(3) 0.034(2) 0.017(2) -0.0034(18) 0.010(2) 0.000(2)
Mo4 0.0236(3) 0.0148(3) 0.0149(3) 0.000 0.0033(3) 0.000
O4 0.029(2) 0.0217(19) 0.0145(18) -0.0046(15) 0.0036(16) -0.0011(17)
Mo5 0.0429(3) 0.0169(2) 0.0181(2) -0.00075(18) 0.0100(2) -0.0060(2)
O5 0.035(3) 0.032(2) 0.019(2) 0.0027(18) 0.0043(18) 0.005(2)
Mo7 0.0268(3) 0.0275(3) 0.0195(2) 0.0011(2) 0.0000(2) 0.0006(2)
O7 0.038(3) 0.031(2) 0.020(2) 0.0032(17) 0.0036(18) -0.0016(19)
Mo10 0.0278(3) 0.0229(2) 0.0247(3) 0.0005(2) 0.0073(2) -0.0036(2)
O10 0.032(2) 0.029(2) 0.024(2) 0.0063(17) 0.0062(18) 0.0047(18)
O17 0.026(2) 0.021(2) 0.019(2) -0.0029(16) 0.0055(17) 0.0000(17)
O16 0.034(2) 0.025(2) 0.027(2) -0.0022(17) 0.0112(18) -0.0064(18)
Mo9 0.0284(3) 0.0169(2) 0.0217(2) 0.00332(18) 0.0061(2) 0.00198(19)
O9 0.066(4) 0.033(3) 0.032(3) 0.014(2) 0.014(2) 0.002(2)
O13 0.037(3) 0.053(3) 0.029(2) 0.006(2) -0.005(2) 0.002(2)
O19 0.042(3) 0.041(3) 0.041(3) -0.001(2) 0.022(2) -0.004(2)
O15 0.044(3) 0.025(2) 0.021(2) -0.0022(17) 0.0110(19) -0.0114(19)
Mo8 0.0320(3) 0.0241(3) 0.0219(3) -0.0011(2) 0.0117(2) -0.0027(2)
O8 0.043(3) 0.022(2) 0.016(2) -0.0005(16) 0.0087(18) -0.0015(18)
O18 0.046(3) 0.024(2) 0.019(2) 0.0009(17) 0.0088(19) -0.0079(19)
Mo11 0.0347(3) 0.0223(2) 0.0188(2) 0.00556(19) 0.0080(2) 0.0005(2)
O11 0.030(2) 0.026(2) 0.024(2) 0.0053(17) 0.0040(17) 0.0048(18)
O14 0.032(3) 0.052(3) 0.034(3) -0.001(2) 0.003(2) -0.012(2)
Mo6 0.0270(3) 0.0262(3) 0.0204(2) -0.0019(2) 0.0044(2) -0.0064(2)
N6 0.20(3) 0.038(11) 0.20(3) 0.049(16) -0.03(3) 0.027(15)
O6 0.032(2) 0.027(2) 0.020(2) -0.0024(17) 0.0037(17) -0.0048(18)
O24 0.050(3) 0.020(2) 0.036(3) 0.0069(19) 0.012(2) 0.004(2)
C24 0.13(3) 0.045(15) 0.49(9) 0.08(3) -0.12(4) -0.017(18)
O23 0.037(3) 0.021(2) 0.028(2) 0.0008(17) 0.0077(19) -0.0040(18)
C23 0.18(2) 0.17(2) 0.16(2) 0.054(17) -0.010(17) 0.027(17)
O22 0.031(2) 0.033(2) 0.031(2) 0.0032(19) 0.0102(19) -0.0046(19)
O21 0.026(2) 0.023(2) 0.022(2) -0.0005(16) 0.0047(16) -0.0010(16)
O20 0.034(2) 0.031(2) 0.024(2) -0.0056(18) 0.0135(18) -0.0011(19)
O26 0.039(3) 0.038(3) 0.046(3) -0.011(2) 0.008(2) -0.013(2)
O25 0.040(3) 0.026(2) 0.022(2) 0.0014(17) 0.0108(19) -0.0022(19)
O29 0.067(4) 0.022(2) 0.034(3) 0.0000(19) 0.016(2) -0.005(2)
O28 0.029(2) 0.0169(18) 0.0171(19) -0.0001(15) 0.0041(16) 0.0023(16)
O27 0.026(2) 0.028(2) 0.023(2) -0.0022(17) 0.0059(17) 0.0011(17)
N3 0.053(4) 0.029(3) 0.027(3) -0.007(2) 0.016(3) 0.005(3)
N1 0.077(5) 0.043(4) 0.018(3) -0.013(2) 0.011(3) -0.029(3)
C3 0.082(6) 0.035(4) 0.044(4) 0.000(3) 0.027(4) 0.013(4)
C4 0.073(6) 0.051(5) 0.037(4) 0.000(4) 0.022(4) 0.013(4)
C2 0.071(7) 0.075(6) 0.038(4) -0.012(4) -0.001(4) -0.040(5)
C1 0.109(8) 0.037(4) 0.035(4) -0.009(3) 0.011(4) -0.035(5)
C7 0.082(7) 0.034(4) 0.067(6) -0.007(4) 0.028(5) 0.007(4)
C6 0.089(7) 0.050(5) 0.066(6) -0.021(5) 0.033(5) 0.012(5)
C5 0.092(8) 0.080(7) 0.056(6) 0.005(5) 0.041(5) 0.031(6)
C9 0.155(14) 0.109(11) 0.052(6) -0.026(7) 0.017(8) -0.100(11)
C8 0.136(11) 0.058(6) 0.051(6) -0.008(5) 0.018(7) -0.052(7)
C10 0.076(7) 0.127(11) 0.052(6) -0.015(6) 0.008(5) -0.059(7)
N4 0.073(6) 0.024(3) 0.112(7) 0.014(4) 0.037(5) -0.005(3)
C16 0.090(9) 0.055(6) 0.102(9) 0.005(6) 0.022(7) -0.019(6)
C17 0.107(10) 0.075(7) 0.090(9) -0.010(6) 0.034(7) -0.018(7)
O12 0.026(2) 0.0179(18) 0.0170(19) -0.0017(15) 0.0047(16) -0.0001(16)
N2 0.042(4) 0.072(4) 0.027(3) 0.004(2) 0.006(2) 0.016(3)
C11 0.157(9) 0.123(6) 0.107(6) 0.058(5) -0.045(6) -0.053(6)
C12 0.167(10) 0.157(7) 0.115(6) 0.091(5) -0.031(7) -0.035(7)
C13 0.137(13) 0.227(12) 0.038(5) 0.024(6) 0.017(5) -0.010(10)
C14 0.136(8) 0.133(7) 0.082(5) -0.030(5) -0.055(6) 0.014(6)
C15 0.140(8) 0.097(6) 0.094(6) 0.003(4) -0.052(6) -0.016(6)
N5 0.054(12) 0.14(2) 0.13(2) -0.024(17) 0.003(12) 0.025(13)
C18 0.08(2) 0.15(3) 0.14(3) 0.03(2) 0.04(2) -0.02(2)
C19 0.10(2) 0.14(3) 0.12(3) 0.02(2) -0.03(2) -0.04(2)
C20 0.15(4) 0.39(8) 0.08(2) -0.05(3) -0.07(3) 0.00(4)
C21 0.14(4) 0.42(9) 0.16(4) -0.03(5) 0.06(3) -0.10(5)
C22 0.30(6) 0.08(2) 0.12(3) -0.02(2) -0.03(4) 0.00(3)
O30 0.23(2) 0.162(15) 0.088(10) 0.000 -0.015(11) 0.000

loop_
_atom_type_symbol
_atom_type_description
_atom_type_scat_dispersion_real
_atom_type_scat_dispersion_imag
_atom_type_scat_source
C C 0.0033 0.0016 'International Tables Vol C Tables 4.2.6.8 and 6.1.1.4'
H H 0.0000 0.0000 'International Tables Vol C Tables 4.2.6.8 and 6.1.1.4'
N N 0.0061 0.0033 'International Tables Vol C Tables 4.2.6.8 and 6.1.1.4'
O O 0.0106 0.0060 'International Tables Vol C Tables 4.2.6.8 and 6.1.1.4'
Mo Mo -1.6832 0.6857 'International Tables Vol C Tables 4.2.6.8 and 6.1.1.4'

loop_
_geom_angle_atom_site_label_1
_geom_angle_atom_site_label_2
_geom_angle_atom_site_label_3
_geom_angle
_geom_angle_site_symmetry_1
_geom_angle_site_symmetry_3
O2 Mo1 O1 94.5(2) . .
O2 Mo1 O4 101.49(18) . .
O1 Mo1 O4 99.21(18) . .
O2 Mo1 O6 170.94(18) . .
O1 Mo1 O6 85.77(18) . .
O4 Mo1 O6 87.38(16) . .
O2 Mo1 O8 90.25(18) . .
O1 Mo1 O8 171.74(19) . .
O4 Mo1 O8 86.39(16) . .
O6 Mo1 O8 88.44(16) . .
O2 Mo1 N1 85.2(2) . .
O1 Mo1 N1 85.2(2) . .
O4 Mo1 N1 171.59(17) . .
O6 Mo1 N1 85.8(2) . .
O8 Mo1 N1 88.5(2) . .
O2 Mo1 Mo3 50.11(14) . .
O1 Mo1 Mo3 95.34(14) . .
O4 Mo1 Mo3 51.81(11) . .
O6 Mo1 Mo3 138.92(11) . .
O8 Mo1 Mo3 92.90(12) . .
N1 Mo1 Mo3 135.29(17) . .
O2 Mo1 Mo2 94.13(13) . .
O1 Mo1 Mo2 48.84(14) . .
O4 Mo1 Mo2 51.37(11) . .
O6 Mo1 Mo2 92.88(11) . .
O8 Mo1 Mo2 137.56(12) . .
N1 Mo1 Mo2 133.89(18) . .
Mo3 Mo1 Mo2 59.83(2) . .
Mo2 O1 Mo1 81.67(19) . .
O1 Mo2 O3 97.7(2) . .
O1 Mo2 O4 100.23(17) . .
O3 Mo2 O4 100.52(18) . .
O1 Mo2 O7 163.7(2) . .
O3 Mo2 O7 94.76(19) . .
O4 Mo2 O7 87.77(16) . .
O1 Mo2 O5 87.5(2) . .
O3 Mo2 O5 170.57(17) . .
O4 Mo2 O5 86.24(16) . .
O7 Mo2 O5 78.83(18) . .
O1 Mo2 N2 85.7(2) . .
O3 Mo2 N2 84.6(2) . .
O4 Mo2 N2 171.48(19) . .
O7 Mo2 N2 85.0(2) . .
O5 Mo2 N2 87.94(19) . .
O1 Mo2 Mo3 95.67(15) . .
O3 Mo2 Mo3 49.73(14) . .
O4 Mo2 Mo3 51.80(11) . .
O7 Mo2 Mo3 100.40(13) . .
O5 Mo2 Mo3 137.88(12) . .
N2 Mo2 Mo3 134.17(15) . .
O1 Mo2 Mo1 49.48(14) . .
O3 Mo2 Mo1 95.87(13) . .
O4 Mo2 Mo1 51.75(11) . .
O7 Mo2 Mo1 139.38(12) . .
O5 Mo2 Mo1 93.48(12) . .
N2 Mo2 Mo1 134.97(16) . .
Mo3 Mo2 Mo1 59.64(2) . .
Mo1 O2 Mo3 80.90(16) . .
O3 Mo3 O2 95.0(2) . .
O3 Mo3 O4 100.57(17) . .
O2 Mo3 O4 100.72(17) . .
O3 Mo3 O18 171.43(18) . 2_655
O2 Mo3 O18 88.05(19) . 2_655
O4 Mo3 O18 86.71(16) . 2_655
O3 Mo3 O25 92.09(19) . 2_655
O2 Mo3 O25 167.96(19) . 2_655
O4 Mo3 O25 87.53(16) . 2_655
O18 Mo3 O25 83.65(18) 2_655 2_655
O3 Mo3 N3 88.4(2) . .
O2 Mo3 N3 83.3(2) . .
O4 Mo3 N3 169.7(2) . .
O18 Mo3 N3 84.00(19) 2_655 .
O25 Mo3 N3 87.1(2) 2_655 .
O3 Mo3 Mo1 96.68(15) . .
O2 Mo3 Mo1 49.00(13) . .
O4 Mo3 Mo1 52.15(11) . .
O18 Mo3 Mo1 91.35(13) 2_655 .
O25 Mo3 Mo1 139.64(11) 2_655 .
N3 Mo3 Mo1 132.28(16) . .
O3 Mo3 Mo2 49.84(13) . .
O2 Mo3 Mo2 93.89(15) . .
O4 Mo3 Mo2 51.75(11) . .
O18 Mo3 Mo2 138.07(12) 2_655 .
O25 Mo3 Mo2 98.12(12) 2_655 .
N3 Mo3 Mo2 137.86(16) . .
Mo1 Mo3 Mo2 60.53(2) . .
Mo3 O3 Mo2 80.43(16) . .
O12 Mo4 O12 105.7(2) . 2_655
O12 Mo4 O28 106.68(18) . 2_655
O12 Mo4 O28 111.42(17) 2_655 2_655
O12 Mo4 O28 111.42(17) . .
O12 Mo4 O28 106.68(18) 2_655 .
O28 Mo4 O28 114.6(3) 2_655 .
Mo2 O4 Mo3 76.45(13) . .
Mo2 O4 Mo1 76.88(14) . .
Mo3 O4 Mo1 76.04(13) . .
O29 Mo5 O18 102.0(2) . .
O29 Mo5 O15 104.4(2) . .
O18 Mo5 O15 98.7(2) . .
O29 Mo5 O8 97.92(19) . .
O18 Mo5 O8 154.89(18) . .
O15 Mo5 O8 90.92(18) . .
O29 Mo5 O8 102.7(2) . 2_655
O18 Mo5 O8 86.14(18) . 2_655
O15 Mo5 O8 150.77(17) . 2_655
O8 Mo5 O8 74.60(19) . 2_655
O29 Mo5 O28 174.14(18) . 2_655
O18 Mo5 O28 83.78(16) . 2_655
O15 Mo5 O28 73.36(16) . 2_655
O8 Mo5 O28 76.83(14) . 2_655
O8 Mo5 O28 78.60(15) 2_655 2_655
O29 Mo5 Mo5 90.32(18) . 2_655
O18 Mo5 Mo5 124.79(15) . 2_655
O15 Mo5 Mo5 130.15(13) . 2_655
O8 Mo5 Mo5 39.45(13) . 2_655
O8 Mo5 Mo5 38.77(11) 2_655 2_655
O28 Mo5 Mo5 87.21(10) 2_655 2_655
Mo7 O5 Mo2 132.3(2) . .
O13 Mo7 O11 102.1(2) . .
O13 Mo7 O27 103.7(2) . .
O11 Mo7 O27 87.40(17) . .
O13 Mo7 O6 106.4(2) . .
O11 Mo7 O6 150.94(18) . .
O27 Mo7 O6 91.09(16) . .
O13 Mo7 O5 98.5(2) . .
O11 Mo7 O5 84.57(18) . .
O27 Mo7 O5 157.55(18) . .
O6 Mo7 O5 85.92(17) . .
O13 Mo7 O12 172.54(19) . .
O11 Mo7 O12 71.57(15) . .
O27 Mo7 O12 80.28(15) . .
O6 Mo7 O12 79.57(15) . .
O5 Mo7 O12 77.30(16) . .
O13 Mo7 Mo6 96.15(17) . .
O11 Mo7 Mo6 134.44(12) . .
O27 Mo7 Mo6 47.57(12) . .
O6 Mo7 Mo6 47.62(11) . .
O5 Mo7 Mo6 133.53(13) . .
O12 Mo7 Mo6 91.18(9) . .
Mo11 O7 Mo2 148.3(2) . .
O26 Mo10 O22 105.1(2) . .
O26 Mo10 O23 103.4(2) . .
O22 Mo10 O23 97.5(2) . .
O26 Mo10 O27 97.9(2) . 2_655
O22 Mo10 O27 86.65(18) . 2_655
O23 Mo10 O27 156.36(18) . 2_655
O26 Mo10 O21 96.1(2) . .
O22 Mo10 O21 156.95(18) . .
O23 Mo10 O21 86.21(18) . .
O27 Mo10 O21 81.41(15) 2_655 .
O26 Mo10 O17 176.4(2) . 2_655
O22 Mo10 O17 78.26(18) . 2_655
O23 Mo10 O17 77.42(17) . 2_655
O27 Mo10 O17 80.70(15) 2_655 2_655
O21 Mo10 O17 80.39(15) . 2_655
Mo11 O10 Mo9 149.4(2) . .
Mo8 O17 Mo11 98.09(16) . 2_655
Mo8 O17 Mo10 96.97(17) . 2_655
Mo11 O17 Mo10 95.43(15) 2_655 2_655
Mo8 O16 Mo6 151.0(2) . .
O24 Mo9 O11 99.7(2) . .
O24 Mo9 O21 106.4(2) . .
O11 Mo9 O21 153.79(16) . .
O24 Mo9 O21 103.91(19) . 2_655
O11 Mo9 O21 85.82(17) . 2_655
O21 Mo9 O21 90.82(16) . 2_655
O24 Mo9 O10 98.28(19) . .
O11 Mo9 O10 85.44(17) . .
O21 Mo9 O10 87.82(17) . .
O21 Mo9 O10 157.22(16) 2_655 .
O24 Mo9 O12 171.8(2) . .
O11 Mo9 O12 72.79(15) . .
O21 Mo9 O12 81.04(15) . .
O21 Mo9 O12 79.13(14) 2_655 .
O10 Mo9 O12 78.19(15) . .
O24 Mo9 Mo9 96.92(17) . 2_655
O11 Mo9 Mo9 132.78(12) . 2_655
O21 Mo9 Mo9 47.33(11) . 2_655
O21 Mo9 Mo9 47.23(12) 2_655 2_655
O10 Mo9 Mo9 135.11(13) . 2_655
O12 Mo9 Mo9 90.71(9) . 2_655
Mo5 O15 Mo6 123.1(2) . .
O19 Mo8 O25 104.3(2) . .
O19 Mo8 O16 103.4(2) . .
O25 Mo8 O16 98.84(19) . .
O19 Mo8 O20 95.2(2) . .
O25 Mo8 O20 96.64(19) . .
O16 Mo8 O20 151.92(18) . .
O19 Mo8 O17 159.4(2) . .
O25 Mo8 O17 92.99(18) . .
O16 Mo8 O17 84.43(16) . .
O20 Mo8 O17 71.46(16) . .
O19 Mo8 O22 91.3(2) . 2_655
O25 Mo8 O22 164.17(18) . 2_655
O16 Mo8 O22 79.77(18) . 2_655
O20 Mo8 O22 78.98(18) . 2_655
O17 Mo8 O22 71.18(16) . 2_655
Mo5 O8 Mo5 101.78(18) . 2_655
Mo5 O8 Mo1 131.2(2) . .
Mo5 O8 Mo1 126.97(19) 2_655 .
Mo5 O18 Mo3 141.7(3) . 2_655
O9 Mo11 O7 104.0(2) . .
O9 Mo11 O10 103.5(2) . .
O7 Mo11 O10 95.7(2) . .
O9 Mo11 O20 97.4(2) . 2_655
O7 Mo11 O20 95.13(19) . 2_655
O10 Mo11 O20 153.30(18) . 2_655
O9 Mo11 O23 92.6(2) . .
O7 Mo11 O23 163.36(17) . .
O10 Mo11 O23 80.90(18) . .
O20 Mo11 O23 81.79(18) 2_655 .
O9 Mo11 O17 162.2(2) . 2_655
O7 Mo11 O17 90.94(17) . 2_655
O10 Mo11 O17 84.26(17) . 2_655
O20 Mo11 O17 71.22(16) 2_655 2_655
O23 Mo11 O17 72.55(16) . 2_655
Mo7 O11 Mo9 123.3(2) . .
O14 Mo6 O16 98.7(2) . .
O14 Mo6 O27 106.8(2) . .
O16 Mo6 O27 87.89(16) . .
O14 Mo6 O6 103.1(2) . .
O16 Mo6 O6 157.71(18) . .
O27 Mo6 O6 90.05(16) . .
O14 Mo6 O15 99.3(2) . .
O16 Mo6 O15 87.40(17) . .
O27 Mo6 O15 153.87(18) . .
O6 Mo6 O15 84.73(17) . .
O14 Mo6 O28 170.9(2) . 2_655
O16 Mo6 O28 79.47(16) . 2_655
O27 Mo6 O28 82.13(15) . 2_655
O6 Mo6 O28 78.26(15) . 2_655
O15 Mo6 O28 71.74(16) . 2_655
O14 Mo6 Mo7 96.08(17) . .
O16 Mo6 Mo7 134.90(12) . .
O27 Mo6 Mo7 47.02(11) . .
O6 Mo6 Mo7 47.04(12) . .
O15 Mo6 Mo7 131.61(12) . .
O28 Mo6 Mo7 91.41(9) 2_655 .
C24 N6 C23 119(3) . .
Mo7 O6 Mo6 85.33(16) . .
Mo7 O6 Mo1 134.9(2) . .
Mo6 O6 Mo1 138.9(2) . .
Mo10 O23 Mo11 114.5(2) . .
Mo10 O22 Mo8 113.6(2) . 2_655
Mo9 O21 Mo9 85.44(15) . 2_655
Mo9 O21 Mo10 137.5(2) . .
Mo9 O21 Mo10 136.9(2) 2_655 .
Mo11 O20 Mo8 116.13(19) 2_655 .
Mo8 O25 Mo3 146.3(2) . 2_655
Mo4 O28 Mo6 127.2(2) . 2_655
Mo4 O28 Mo5 125.4(2) . 2_655
Mo6 O28 Mo5 91.61(14) 2_655 2_655
Mo7 O27 Mo6 85.41(16) . .
Mo7 O27 Mo10 136.8(2) . 2_655
Mo6 O27 Mo10 137.7(2) . 2_655
C4 N3 C3 117.6(6) . .
C4 N3 Mo3 124.3(5) . .
C3 N3 Mo3 118.1(4) . .
C2 N1 C1 118.9(8) . .
C2 N1 Mo1 120.6(6) . .
C1 N1 Mo1 120.3(7) . .
N3 C3 C7 122.9(7) . .
N3 C4 C5 121.4(8) . .
N1 C2 C10 122.9(11) . .
N1 C1 C8 121.0(11) . .
C6 C7 C3 118.4(8) . .
C5 C6 C7 119.0(8) . .
C6 C5 C4 120.6(8) . .
C10 C9 C8 120.1(11) . .
C9 C8 C1 119.0(11) . .
C9 C10 C2 118.1(13) . .
C17 N4 C16 112.8(9) . .
Mo4 O12 Mo9 126.37(19) . .
Mo4 O12 Mo7 123.41(19) . .
Mo9 O12 Mo7 92.12(13) . .
C11 N2 C15 120.0 . .
C11 N2 Mo2 120.0(4) . .
C15 N2 Mo2 119.3(4) . .
C12 C11 N2 120.0 . .
C13 C12 C11 120.0 . .
C12 C13 C14 120.0 . .
C15 C14 C13 120.0 . .
C14 C15 N2 120.0 . .
C18 N5 C22 120.0 . .
N5 C18 C19 120.0 . .
C18 C19 C20 120.0 . .
C21 C20 C19 120.0 . .
C20 C21 C22 120.0 . .
C21 C22 N5 120.0 . .

loop_
_geom_bond_atom_site_label_1
_geom_bond_atom_site_label_2
_geom_bond_distance
_geom_bond_site_symmetry_2
Mo1 O2 1.908(4) .
Mo1 O1 1.936(5) .
Mo1 O4 2.032(4) .
Mo1 O6 2.135(4) .
Mo1 O8 2.140(4) .
Mo1 N1 2.217(6) .
Mo1 Mo3 2.4971(8) .
Mo1 Mo2 2.5195(8) .
O1 Mo2 1.917(5) .
Mo2 O3 1.939(4) .
Mo2 O4 2.021(4) .
Mo2 O7 2.063(4) .
Mo2 O5 2.141(4) .
Mo2 N2 2.237(4) .
Mo2 Mo3 2.5018(8) .
O2 Mo3 1.940(4) .
Mo3 O3 1.936(4) .
Mo3 O4 2.023(4) .
Mo3 O18 2.025(4) 2_655
Mo3 O25 2.089(5) 2_655
Mo3 N3 2.210(5) .
Mo4 O12 1.752(4) .
Mo4 O12 1.752(4) 2_655
Mo4 O28 1.764(4) 2_655
Mo4 O28 1.764(4) .
Mo5 O29 1.692(4) .
Mo5 O18 1.801(4) .
Mo5 O15 1.821(5) .
Mo5 O8 2.047(4) .
Mo5 O8 2.077(5) 2_655
Mo5 O28 2.393(4) 2_655
Mo5 Mo5 3.2005(12) 2_655
O5 Mo7 2.056(4) .
Mo7 O13 1.676(5) .
Mo7 O11 1.931(4) .
Mo7 O27 1.989(4) .
Mo7 O6 1.990(4) .
Mo7 O12 2.429(4) .
Mo7 Mo6 2.7105(8) .
O7 Mo11 1.811(4) .
Mo10 O26 1.697(5) .
Mo10 O22 1.773(4) .
Mo10 O23 1.811(4) .
Mo10 O27 2.106(4) 2_655
Mo10 O21 2.143(4) .
Mo10 O17 2.284(4) 2_655
O10 Mo11 1.863(4) .
O10 Mo9 2.044(4) .
O17 Mo8 2.212(4) .
O17 Mo11 2.224(4) 2_655
O16 Mo8 1.836(4) .
O16 Mo6 1.994(4) .
Mo9 O24 1.680(4) .
Mo9 O11 1.976(4) .
Mo9 O21 2.012(4) .
Mo9 O21 2.016(4) 2_655
Mo9 O12 2.346(4) .
Mo9 Mo9 2.7327(11) 2_655
O9 Mo11 1.695(4) .
O19 Mo8 1.697(5) .
O15 Mo6 2.025(4) .
Mo8 O25 1.787(4) .
Mo8 O20 1.975(4) .
Mo8 O22 2.239(5) 2_655
Mo11 O20 1.973(4) 2_655
Mo11 O23 2.147(4) .
O14 Mo6 1.674(5) .
Mo6 O27 2.007(4) .
Mo6 O6 2.009(4) .
Mo6 O28 2.323(4) 2_655
N6 C24 1.44(4) .
N6 C23 1.51(5) .
N3 C4 1.335(9) .
N3 C3 1.361(9) .
N1 C2 1.324(12) .
N1 C1 1.338(11) .
C3 C7 1.376(10) .
C4 C5 1.381(12) .
C2 C10 1.399(13) .
C1 C8 1.401(13) .
C7 C6 1.371(12) .
C6 C5 1.359(14) .
C9 C10 1.352(19) .
C9 C8 1.372(19) .
N4 C17 1.473(13) .
N4 C16 1.490(14) .
N2 C11 1.3900 .
N2 C15 1.3900 .
C11 C12 1.3900 .
C12 C13 1.3900 .
C13 C14 1.3900 .
C14 C15 1.3900 .
N5 C18 1.3900 .
N5 C22 1.3900 .
C18 C19 1.3900 .
C19 C20 1.3900 .
C20 C21 1.3900 .
C21 C22 1.3900 .
